data_7215865
loop_
_publ_author_name
'Bray, David J.'
'Clegg, Jack. K.'
'Jolliffe, Katrina A.'
'Lindoy, Leonard F.'

_publ_section_title
;
 Cobalt(ii), iron(ii), zinc(ii) and palladium(ii) complexes of di-topic
 4&#x2032;-{4-[bis(2-pyridyl)aminomethyl]phenyl}-2,2&#x2032;:6&#x2032;,2&#x2032;&#x2032;-terpyridine.
 Synthetic and X-ray structural studies
;
_journal_issue 28
_journal_name_full CrystEngComm
_journal_page_first 6476
_journal_paper_doi 10.1039/c4ce00414k
_journal_volume 16
_journal_year 2014
_chemical_formula_moiety
;
C64 H49 Fe N12, (H2 O), 1.5(C H4 O), 2.5(Cl O4), 0.5(P F6)
;
_chemical_formula_sum 'C65.5 H57 Cl2.5 F3 Fe N12 O12.5 P0.5'
_chemical_formula_weight 1429.19
_chemical_name_systematic
;
 ?
;
_space_group_crystal_system monoclinic
_space_group_IT_number 4
_space_group_name_Hall 'P 2yb'
_space_group_name_H-M_alt 'P 1 21 1'
_symmetry_space_group_name_Hall 'P 2yb'
_symmetry_space_group_name_H-M 'P 1 21 1'
_atom_sites_solution_hydrogens mixed
_audit_creation_method SHELXL-2013
_cell_angle_alpha 90
_cell_angle_beta 107.945(2)
_cell_angle_gamma 90
_cell_formula_units_Z 2
_cell_length_a 9.1075(10)
_cell_length_b 33.618(4)
_cell_length_c 11.0207(12)
_cell_measurement_reflns_used 5370
_cell_measurement_temperature 150(2)
_cell_measurement_theta_max 21.37
_cell_measurement_theta_min 2.26
_cell_volume 3210.1(6)
_computing_cell_refinement 'SAINT (Bruker, 1995)'
_computing_data_collection 'SMART (Bruker, 1995)'
_computing_data_reduction 'SAINT and XPREP (Bruker, 1995)'
_computing_molecular_graphics
;ORTEP-3 (Farrugia, 1997)
WINGX-32 (Farrugia, 1999)
;
_computing_publication_material 'enCIFer 1.0 (CCDC, 2003)'
_computing_structure_refinement 'SHELXL-97 (Sheldrick, 1997)'
_computing_structure_solution 'SHELXS-97 (Sheldrick, 1990)'
_diffrn_ambient_temperature 150(2)
_diffrn_measured_fraction_theta_full 1.000
_diffrn_measured_fraction_theta_max 0.969
_diffrn_measurement_device_type 'BRUKER SMART 1000 CCD'
_diffrn_measurement_method \w
_diffrn_radiation_monochromator graphite
_diffrn_radiation_type MoK\a
_diffrn_radiation_wavelength 0.71073
_diffrn_reflns_av_R_equivalents 0.0547
_diffrn_reflns_av_unetI/netI 0.1031
_diffrn_reflns_Laue_measured_fraction_full 1.000
_diffrn_reflns_Laue_measured_fraction_max 0.969
_diffrn_reflns_limit_h_max 12
_diffrn_reflns_limit_h_min -12
_diffrn_reflns_limit_k_max 43
_diffrn_reflns_limit_k_min -43
_diffrn_reflns_limit_l_max 14
_diffrn_reflns_limit_l_min -14
_diffrn_reflns_number 31618
_diffrn_reflns_point_group_measured_fraction_full 0.986
_diffrn_reflns_point_group_measured_fraction_max 0.921
_diffrn_reflns_theta_full 25.242
_diffrn_reflns_theta_max 28.281
_diffrn_reflns_theta_min 1.942
_diffrn_source 'sealed tube'
_exptl_absorpt_coefficient_mu 0.435
_exptl_absorpt_correction_T_max 0.7457
_exptl_absorpt_correction_T_min 0.6752
_exptl_absorpt_correction_type multi-scan
_exptl_absorpt_process_details 'SADABS (Sheldrick, 2007)'
_exptl_crystal_colour purple
_exptl_crystal_density_diffrn 1.479
_exptl_crystal_description plate
_exptl_crystal_F_000 1474
_exptl_crystal_size_max 0.3
_exptl_crystal_size_mid 0.3
_exptl_crystal_size_min 0.05
_refine_diff_density_max 1.005
_refine_diff_density_min -0.914
_refine_diff_density_rms 0.091
_refine_ls_abs_structure_details
;
 Flack x determined using 3346 quotients [(I+)-(I-)]/[(I+)+(I-)]
 (Parsons and Flack (2004), Acta Cryst. A60, s61).
;
_refine_ls_abs_structure_Flack 0.047(10)
_refine_ls_extinction_method none
_refine_ls_goodness_of_fit_ref 1.004
_refine_ls_hydrogen_treatment constr
_refine_ls_matrix_type full
_refine_ls_number_parameters 859
_refine_ls_number_reflns 14651
_refine_ls_number_restraints 23
_refine_ls_restrained_S_all 1.015
_refine_ls_R_factor_all 0.1352
_refine_ls_R_factor_gt 0.0823
_refine_ls_shift/su_max 0.000
_refine_ls_shift/su_mean 0.000
_refine_ls_structure_factor_coef Fsqd
_refine_ls_weighting_details 'w=1/[\s^2^(Fo^2^)+(0.1437P)^2^] where P=(Fo^2^+2Fc^2^)/3'
_refine_ls_weighting_scheme calc
_refine_ls_wR_factor_gt 0.2049
_refine_ls_wR_factor_ref 0.2357
_reflns_Friedel_coverage 0.870
_reflns_Friedel_fraction_full 0.971
_reflns_Friedel_fraction_max 0.872
_reflns_number_gt 9266
_reflns_number_total 14651
_reflns_threshold_expression 'I > 2\s(I)'
_cod_data_source_file c4ce00414k1.cif
_cod_data_source_block lj243sad
_cod_depositor_comments 'Adding full bibliography for 7215861--7215865.cif.'
_cod_original_cell_volume 3210.2(6)
_cod_original_formula_sum 'C65.50 H57 Cl2.50 F3 Fe N12 O12.50 P0.50'
_cod_database_code 7215865
_shelx_space_group_comment
;
The symmetry employed for this shelxl refinement is uniquely defined
by the following loop, which should always be used as a source of
symmetry information in preference to the above space-group names.
They are only intended as comments.
;

loop_
_space_group_symop_operation_xyz
'x, y, z'
'-x, y+1/2, -z'

loop_
_atom_site_label
_atom_site_type_symbol
_atom_site_fract_x
_atom_site_fract_y
_atom_site_fract_z
_atom_site_U_iso_or_equiv
_atom_site_adp_type
_atom_site_occupancy
_atom_site_site_symmetry_order
_atom_site_calc_flag
_atom_site_refinement_flags_posn
_atom_site_refinement_flags_adp
_atom_site_refinement_flags_occupancy
_atom_site_disorder_assembly
_atom_site_disorder_group
C1 C 0.1855(10) 0.7829(3) 0.7747(9) 0.035(2) Uani 1 1 d . . . . .
H1 H 0.2012 0.8036 0.7213 0.042 Uiso 1 1 calc R U . . .
C2 C 0.0684(11) 0.7872(3) 0.8292(11) 0.046(2) Uani 1 1 d . . . . .
H2 H 0.0073 0.8107 0.8160 0.055 Uiso 1 1 calc R U . . .
C3 C 0.0428(12) 0.7567(3) 0.9028(11) 0.049(3) Uani 1 1 d . . . . .
H3 H -0.0379 0.7586 0.9403 0.059 Uiso 1 1 calc R U . . .
C4 C 0.1333(11) 0.7235(3) 0.9221(10) 0.041(2) Uani 1 1 d . . . . .
H4 H 0.1167 0.7022 0.9732 0.049 Uiso 1 1 calc R U . . .
C5 C 0.2480(9) 0.7213(3) 0.8669(8) 0.0306(18) Uani 1 1 d . . . . .
C6 C 0.3502(9) 0.6866(3) 0.8768(8) 0.0302(18) Uani 1 1 d . . . . .
C7 C 0.3523(10) 0.6518(2) 0.9417(8) 0.0294(17) Uani 1 1 d . . . . .
H7 H 0.2833 0.6483 0.9902 0.035 Uiso 1 1 calc R U . . .
C8 C 0.4558(10) 0.6211(3) 0.9374(8) 0.0298(18) Uani 1 1 d . . . . .
C9 C 0.5571(10) 0.6277(2) 0.8647(8) 0.0300(18) Uani 1 1 d . . . . .
H9 H 0.6272 0.6075 0.8578 0.036 Uiso 1 1 calc R U . . .
C10 C 0.5528(9) 0.6642(2) 0.8030(7) 0.0257(17) Uani 1 1 d . . . . .
C11 C 0.6499(10) 0.6772(2) 0.7271(8) 0.0301(18) Uani 1 1 d . . . . .
C12 C 0.7638(11) 0.6541(3) 0.7011(8) 0.036(2) Uani 1 1 d . . . . .
H12 H 0.7811 0.6275 0.7311 0.043 Uiso 1 1 calc R U . . .
C13 C 0.8504(13) 0.6702(3) 0.6317(11) 0.054(3) Uani 1 1 d . . . . .
H13 H 0.9279 0.6547 0.6131 0.065 Uiso 1 1 calc R U . . .
C14 C 0.8257(12) 0.7091(3) 0.5885(10) 0.045(2) Uani 1 1 d . . . . .
H14 H 0.8870 0.7210 0.5424 0.054 Uiso 1 1 calc R U . . .
C15 C 0.7089(10) 0.7301(3) 0.6150(8) 0.034(2) Uani 1 1 d . . . . .
H15 H 0.6894 0.7566 0.5848 0.041 Uiso 1 1 calc R U . . .
C16 C 0.4575(10) 0.5833(3) 1.0075(7) 0.0309(19) Uani 1 1 d . . . . .
C17 C 0.5892(11) 0.5590(3) 1.0447(8) 0.0321(19) Uani 1 1 d . . . . .
H17 H 0.6814 0.5674 1.0292 0.039 Uiso 1 1 calc R U . . .
C18 C 0.5859(11) 0.5227(3) 1.1038(9) 0.040(2) Uani 1 1 d . . . . .
H18 H 0.6749 0.5062 1.1261 0.048 Uiso 1 1 calc R U . . .
C19 C 0.4537(11) 0.5103(3) 1.1307(9) 0.040(2) Uani 1 1 d . . . . .
C20 C 0.3296(11) 0.5345(3) 1.0973(9) 0.041(2) Uani 1 1 d . . . . .
H20 H 0.2390 0.5264 1.1159 0.049 Uiso 1 1 calc R U . . .
C21 C 0.3287(11) 0.5709(3) 1.0365(8) 0.0353(19) Uani 1 1 d . . . . .
H21 H 0.2389 0.5871 1.0152 0.042 Uiso 1 1 calc R U . . .
C22 C 0.4392(13) 0.4711(3) 1.1928(11) 0.051(3) Uani 1 1 d . . . . .
H22A H 0.4385 0.4762 1.2810 0.061 Uiso 1 1 calc R U . . .
H22B H 0.3389 0.4588 1.1457 0.061 Uiso 1 1 calc R U . . .
C23 C 0.6943(13) 0.4428(3) 1.3001(10) 0.050(3) Uani 1 1 d . . . . .
C24 C 0.9321(17) 0.4107(6) 1.4048(14) 0.099(6) Uani 1 1 d . . . . .
H24 H 1.0024 0.3896 1.4064 0.119 Uiso 1 1 calc R U . . .
C25 C 0.965(2) 0.4392(8) 1.4943(17) 0.117(7) Uani 1 1 d . . . . .
H25 H 1.0598 0.4380 1.5615 0.140 Uiso 1 1 calc R U . . .
C26 C 0.863(3) 0.4706(6) 1.4909(14) 0.103(6) Uani 1 1 d . . . . .
H26 H 0.8869 0.4904 1.5553 0.124 Uiso 1 1 calc R U . . .
C27 C 0.7247(16) 0.4720(4) 1.3914(10) 0.064(3) Uani 1 1 d . . . . .
H27 H 0.6528 0.4929 1.3867 0.077 Uiso 1 1 calc R U . . .
C28 C 0.5379(11) 0.4177(3) 1.0863(10) 0.044(2) Uani 1 1 d . . . . .
C29 C 0.6054(15) 0.3611(4) 0.9996(14) 0.068(3) Uani 1 1 d . . . . .
H29 H 0.6686 0.3381 1.0086 0.082 Uiso 1 1 calc R U . . .
C30 C 0.4962(16) 0.3689(4) 0.8794(13) 0.065(3) Uani 1 1 d . . . . .
H30 H 0.4842 0.3515 0.8090 0.078 Uiso 1 1 calc R U . . .
C31 C 0.4094(15) 0.4023(4) 0.8688(12) 0.066(4) Uani 1 1 d . . . . .
H31 H 0.3345 0.4084 0.7896 0.080 Uiso 1 1 calc R U . . .
C32 C 0.4287(13) 0.4281(3) 0.9737(11) 0.055(3) Uani 1 1 d . . . . .
H32 H 0.3688 0.4516 0.9667 0.066 Uiso 1 1 calc R U . . .
C33 C 0.2294(11) 0.6923(2) 0.5221(9) 0.039(2) Uani 1 1 d . . . . .
H33 H 0.2514 0.6711 0.5819 0.046 Uiso 1 1 calc R U . . .
C34 C 0.1230(12) 0.6857(3) 0.4017(10) 0.043(2) Uani 1 1 d . . . . .
H34 H 0.0738 0.6607 0.3798 0.052 Uiso 1 1 calc R U . . .
C35 C 0.0919(13) 0.7165(3) 0.3164(10) 0.050(3) Uani 1 1 d . . . . .
H35 H 0.0208 0.7128 0.2336 0.060 Uiso 1 1 calc R U . . .
C36 C 0.1623(12) 0.7525(3) 0.3496(9) 0.043(2) Uani 1 1 d . . . . .
H36 H 0.1386 0.7739 0.2907 0.051 Uiso 1 1 calc R U . . .
C37 C 0.2699(10) 0.7576(3) 0.4708(8) 0.0336(19) Uani 1 1 d . . . . .
C38 C 0.3532(10) 0.7938(2) 0.5178(7) 0.0281(17) Uani 1 1 d . . . . .
C39 C 0.3500(10) 0.8293(2) 0.4532(7) 0.0303(18) Uani 1 1 d . . . . .
H39 H 0.2866 0.8317 0.3671 0.036 Uiso 1 1 calc R U . . .
C40 C 0.4385(10) 0.8612(3) 0.5133(8) 0.0318(19) Uani 1 1 d . . . . .
C41 C 0.5359(10) 0.8555(2) 0.6421(8) 0.0323(19) Uani 1 1 d . . . . .
H41 H 0.6004 0.8765 0.6860 0.039 Uiso 1 1 calc R U . . .
C42 C 0.5355(9) 0.8196(3) 0.7015(8) 0.0295(17) Uani 1 1 d . . . . .
C43 C 0.6209(10) 0.8085(2) 0.8330(8) 0.0306(18) Uani 1 1 d . . . . .
C44 C 0.6606(10) 0.7591(3) 0.9843(8) 0.0343(19) Uani 1 1 d . . . . .
H44 H 0.6406 0.7329 1.0077 0.041 Uiso 1 1 calc R U . . .
C45 C 0.7592(11) 0.7830(3) 1.0752(8) 0.037(2) Uani 1 1 d . . . . .
H45 H 0.8056 0.7733 1.1593 0.045 Uiso 1 1 calc R U . . .
C46 C 0.7906(11) 0.8217(3) 1.0427(8) 0.038(2) Uani 1 1 d . . . . .
H46 H 0.8572 0.8387 1.1044 0.046 Uiso 1 1 calc R U . . .
C47 C 0.7231(10) 0.8344(3) 0.9203(8) 0.035(2) Uani 1 1 d . . . . .
H47 H 0.7443 0.8602 0.8944 0.042 Uiso 1 1 calc R U . . .
C48 C 0.4416(10) 0.8991(3) 0.4486(8) 0.0325(19) Uani 1 1 d . . . . .
C49 C 0.3184(11) 0.9108(3) 0.3431(8) 0.037(2) Uani 1 1 d . . . . .
H49 H 0.2296 0.8943 0.3162 0.044 Uiso 1 1 calc R U . . .
C50 C 0.3213(12) 0.9455(3) 0.2770(9) 0.041(2) Uani 1 1 d . . . . .
H50 H 0.2374 0.9523 0.2041 0.049 Uiso 1 1 calc R U . . .
C51 C 0.4494(10) 0.9703(3) 0.3189(8) 0.036(2) Uani 1 1 d . . . . .
C52 C 0.5715(12) 0.9601(3) 0.4214(10) 0.045(2) Uani 1 1 d . . . . .
H52 H 0.6586 0.9772 0.4486 0.054 Uiso 1 1 calc R U . . .
C53 C 0.5695(11) 0.9250(3) 0.4859(9) 0.040(2) Uani 1 1 d . . . . .
H53 H 0.6558 0.9182 0.5567 0.047 Uiso 1 1 calc R U . . .
C54 C 0.4555(12) 1.0074(3) 0.2386(10) 0.050(3) Uani 1 1 d . . . . .
H54A H 0.4796 0.9988 0.1609 0.059 Uiso 1 1 calc R U . . .
H54B H 0.3520 1.0199 0.2112 0.059 Uiso 1 1 calc R U . . .
C55 C 0.7104(13) 1.0371(3) 0.2796(10) 0.047(3) Uani 1 1 d . . . . .
C56 C 0.8860(14) 1.0035(4) 0.2052(11) 0.063(3) Uani 1 1 d . . . . .
H56 H 0.9161 0.9800 0.1713 0.075 Uiso 1 1 calc R U . . .
C57 C 0.9782(15) 1.0365(5) 0.2200(13) 0.073(4) Uani 1 1 d . . . . .
H57 H 1.0725 1.0356 0.2001 0.088 Uiso 1 1 calc R U . . .
C58 C 0.9306(18) 1.0706(5) 0.2643(12) 0.082(5) Uani 1 1 d . . . . .
H58 H 0.9928 1.0938 0.2747 0.099 Uiso 1 1 calc R U . . .
C59 C 0.7937(15) 1.0721(4) 0.2942(9) 0.056(3) Uani 1 1 d . . . . .
H59 H 0.7589 1.0959 0.3231 0.068 Uiso 1 1 calc R U . . .
C60 C 0.5349(14) 1.0569(3) 0.4061(10) 0.055(3) Uani 1 1 d . . . . .
C61 C 0.353(2) 1.0746(5) 0.5013(14) 0.082(4) Uani 1 1 d . . . . .
H61 H 0.2481 1.0753 0.4982 0.098 Uiso 1 1 calc R U . . .
C62 C 0.454(3) 1.0902(5) 0.6034(15) 0.094(5) Uani 1 1 d . . . . .
H62 H 0.4208 1.1003 0.6714 0.113 Uiso 1 1 calc R U . . .
C63 C 0.610(3) 1.0915(6) 0.6092(15) 0.109(6) Uani 1 1 d . . . . .
H63 H 0.6851 1.1035 0.6792 0.130 Uiso 1 1 calc R U . . .
C64 C 0.651(2) 1.0740(5) 0.5053(12) 0.088(5) Uani 1 1 d . . . . .
H64 H 0.7548 1.0742 0.5045 0.106 Uiso 1 1 calc R U . . .
N1 N 0.2772(8) 0.75116(19) 0.7932(6) 0.0288(15) Uani 1 1 d . . . . .
N2 N 0.4517(8) 0.6925(2) 0.8090(6) 0.0271(15) Uani 1 1 d . . . . .
N3 N 0.6214(8) 0.7146(2) 0.6817(6) 0.0282(15) Uani 1 1 d . . . . .
N4 N 0.5625(9) 0.4426(2) 1.1969(8) 0.045(2) Uani 1 1 d . . . . .
N5 N 0.7959(12) 0.4132(4) 1.3129(10) 0.072(3) Uani 1 1 d . . . . .
H5 H 0.7715 0.3938 1.2566 0.086 Uiso 1 1 calc R U . . .
N6 N 0.6235(10) 0.3845(3) 1.1010(10) 0.055(2) Uani 1 1 d . . . . .
N7 N 0.3013(8) 0.7269(2) 0.5568(7) 0.0333(16) Uani 1 1 d . . . . .
N8 N 0.4468(8) 0.7893(2) 0.6397(7) 0.0310(16) Uani 1 1 d . . . . .
N9 N 0.5922(8) 0.7711(2) 0.8648(6) 0.0287(15) Uani 1 1 d . . . . .
N10 N 0.5673(10) 1.0369(3) 0.3038(8) 0.047(2) Uani 1 1 d . . . . .
N11 N 0.3839(13) 1.0578(3) 0.4010(10) 0.069(3) Uani 1 1 d . . . . .
N12 N 0.7538(11) 1.0030(3) 0.2368(9) 0.053(2) Uani 1 1 d . . . . .
O1 O 0.8805(11) 0.6263(3) 0.1644(9) 0.076(3) Uani 1 1 d . . . . .
O2 O 0.9274(10) 0.6061(3) -0.0233(8) 0.066(2) Uani 1 1 d . . . . .
O3 O 0.8861(9) 0.6737(2) 0.0152(9) 0.066(2) Uani 1 1 d . . . . .
O4 O 1.1151(8) 0.6430(2) 0.1309(7) 0.0524(18) Uani 1 1 d . . . . .
O5 O 0.8766(18) 0.9310(6) 0.7962(19) 0.086(3) Uani 0.6 1 d . . P A 1
O6 O 0.9249(18) 0.9264(6) 1.0139(18) 0.086(3) Uani 0.6 1 d . . P A 1
O7 O 1.056(2) 0.8811(6) 0.9183(18) 0.086(3) Uani 0.6 1 d . . P A 1
O5A O 1.025(3) 0.8867(10) 0.852(3) 0.086(3) Uani 0.4 1 d . . P A 2
O6A O 1.003(3) 0.9084(8) 1.043(3) 0.086(3) Uani 0.4 1 d . . P A 2
O7A O 0.827(3) 0.9172(9) 0.843(3) 0.086(3) Uani 0.4 1 d . . P A 2
O8 O 1.1274(11) 0.9473(3) 0.9304(10) 0.079(3) Uani 1 1 d . . . . .
Cl1 Cl 0.9528(3) 0.63691(8) 0.0711(2) 0.0471(6) Uani 1 1 d . . . . .
Cl2 Cl 0.9954(3) 0.92284(11) 0.9170(4) 0.0703(9) Uani 1 1 d . . . . .
Fe1 Fe 0.44860(13) 0.74086(3) 0.72364(11) 0.0277(3) Uani 1 1 d . . . . .
Cl3 Cl 0.8318(16) 0.8204(4) 0.4322(12) 0.0779(10) Uani 0.5 1 d D . P B 1
O9 O 0.864(2) 0.8516(4) 0.3578(14) 0.0779(10) Uani 0.5 1 d D . P B 1
O10 O 0.839(2) 0.8341(5) 0.5535(14) 0.0779(10) Uani 0.5 1 d D . P B 1
O11 O 0.922(2) 0.7869(4) 0.4305(15) 0.0779(10) Uani 0.5 1 d D . P B 1
O12 O 0.6726(18) 0.8086(5) 0.3687(14) 0.0779(10) Uani 0.5 1 d D . P B 1
P1 P 0.852(2) 0.8216(5) 0.4389(14) 0.0779(10) Uani 0.5 1 d . . P C 2
F2 F 0.751(2) 0.7884(5) 0.3647(13) 0.0779(10) Uani 0.5 1 d . . P C 2
F3 F 0.939(2) 0.7837(5) 0.5003(14) 0.0779(10) Uani 0.5 1 d . . P C 2
F4 F 0.822(2) 0.8209(5) 0.5758(13) 0.0779(10) Uani 0.5 1 d . . P C 2
F1 F 1.039(2) 0.8394(4) 0.5374(13) 0.0779(10) Uani 0.5 1 d . . P C 2
F5 F 0.942(2) 0.8266(4) 0.3384(12) 0.0779(10) Uani 0.5 1 d . . P C 2
F6 F 0.808(2) 0.8668(4) 0.4153(13) 0.0779(10) Uani 0.5 1 d . . P C 2
O1M O 0.485(3) 0.7102(7) 0.262(2) 0.094(6) Uiso 0.5 1 d . . P D 1
H1M H 0.4270 0.6926 0.2180 0.141 Uiso 0.5 1 d R U P D 1
C1M C 0.452(3) 0.7492(9) 0.197(3) 0.080(8) Uiso 0.5 1 d . . P D 1
H1M1 H 0.4440 0.7696 0.2586 0.120 Uiso 0.5 1 d R U P D 1
H1M2 H 0.3532 0.7473 0.1290 0.120 Uiso 0.5 1 d R U P D 1
H1M3 H 0.5335 0.7565 0.1608 0.120 Uiso 0.5 1 d R U P D 1
C2M C 0.633(3) 0.6908(7) 0.2699(18) 0.049(5) Uiso 0.5 1 d D . P E 2
H2M1 H 0.6860 0.6694 0.3271 0.073 Uiso 0.5 1 calc R U P E 2
H2M2 H 0.5230 0.6905 0.2627 0.073 Uiso 0.5 1 calc R U P E 2
H2M3 H 0.6778 0.7165 0.3044 0.073 Uiso 0.5 1 calc R U P E 2
O2M O 0.650(4) 0.6851(11) 0.148(2) 0.145(11) Uiso 0.5 1 d D . P E 2
H2M H 0.7415 0.6905 0.1512 0.217 Uiso 0.5 1 calc R U P E 2
O1W O -0.032(2) 0.5903(5) 0.3975(16) 0.070(5) Uiso 0.5 1 d . . P F 1
O3M O 0.019(3) 0.5338(7) 0.275(2) 0.094(6) Uiso 0.5 1 d . . P G 2
H3M H 0.1119 0.5400 0.2910 0.140 Uiso 0.5 1 d R U P G 2
C3M C -0.041(3) 0.5516(8) 0.363(3) 0.069(7) Uiso 0.5 1 d . . P G 2
H3M1 H -0.0092 0.5362 0.4418 0.103 Uiso 0.5 1 d R U P G 2
H3M2 H -0.1536 0.5523 0.3291 0.103 Uiso 0.5 1 d R U P G 2
H3M3 H -0.0006 0.5788 0.3796 0.103 Uiso 0.5 1 d R U P G 2
O2W O 0.153(3) 0.8250(9) 0.144(3) 0.123(8) Uiso 0.5 1 d . . P H 3

loop_
_atom_site_aniso_label
_atom_site_aniso_U_11
_atom_site_aniso_U_22
_atom_site_aniso_U_33
_atom_site_aniso_U_23
_atom_site_aniso_U_13
_atom_site_aniso_U_12
C1 0.035(5) 0.029(5) 0.043(5) -0.001(4) 0.015(4) 0.004(4)
C2 0.036(5) 0.044(6) 0.062(6) -0.004(5) 0.021(5) 0.007(4)
C3 0.050(6) 0.037(5) 0.072(7) -0.002(5) 0.035(6) 0.005(5)
C4 0.041(5) 0.034(5) 0.051(6) -0.001(4) 0.020(5) 0.001(4)
C5 0.026(4) 0.031(4) 0.039(5) 0.002(4) 0.016(4) -0.001(3)
C6 0.027(4) 0.030(4) 0.034(4) -0.005(3) 0.011(4) 0.003(3)
C7 0.037(5) 0.028(4) 0.027(4) 0.001(3) 0.015(4) 0.000(3)
C8 0.028(4) 0.030(4) 0.030(4) 0.000(3) 0.007(4) -0.008(3)
C9 0.038(5) 0.023(4) 0.032(4) -0.002(3) 0.016(4) 0.003(3)
C10 0.024(4) 0.027(4) 0.025(4) 0.003(3) 0.006(3) 0.007(3)
C11 0.035(5) 0.026(4) 0.028(4) 0.001(3) 0.009(4) 0.009(3)
C12 0.044(5) 0.033(5) 0.037(5) 0.008(4) 0.024(4) 0.010(4)
C13 0.059(7) 0.061(7) 0.058(7) 0.008(5) 0.042(6) 0.022(6)
C14 0.043(5) 0.049(6) 0.056(6) 0.010(5) 0.033(5) 0.013(5)
C15 0.032(5) 0.036(5) 0.034(4) 0.006(3) 0.008(4) 0.002(3)
C16 0.042(5) 0.033(5) 0.017(4) -0.005(3) 0.007(3) 0.001(4)
C17 0.039(5) 0.026(4) 0.034(4) 0.005(4) 0.015(4) -0.002(4)
C18 0.033(5) 0.039(5) 0.044(5) 0.013(4) 0.006(4) -0.001(4)
C19 0.049(6) 0.032(5) 0.043(5) 0.008(4) 0.023(5) -0.007(4)
C20 0.041(6) 0.046(6) 0.042(5) 0.005(4) 0.020(4) -0.009(4)
C21 0.040(5) 0.032(5) 0.034(5) 0.004(4) 0.012(4) -0.004(4)
C22 0.067(7) 0.029(5) 0.061(7) 0.016(5) 0.025(6) 0.007(5)
C23 0.051(6) 0.056(7) 0.042(6) 0.016(5) 0.014(5) -0.012(5)
C24 0.055(8) 0.156(17) 0.060(9) 0.006(10) -0.021(7) -0.002(9)
C25 0.073(11) 0.20(2) 0.070(11) -0.009(13) 0.006(9) -0.018(13)
C26 0.151(18) 0.109(14) 0.058(9) -0.011(9) 0.044(11) -0.043(13)
C27 0.086(9) 0.068(8) 0.030(5) 0.005(5) 0.007(6) -0.016(7)
C28 0.034(5) 0.038(5) 0.050(6) 0.016(4) 0.000(4) -0.016(4)
C29 0.063(8) 0.056(8) 0.086(9) -0.001(7) 0.023(7) -0.003(6)
C30 0.071(8) 0.061(8) 0.062(7) -0.001(6) 0.021(7) -0.024(7)
C31 0.065(8) 0.065(8) 0.054(7) 0.019(6) -0.005(6) -0.021(7)
C32 0.042(6) 0.038(6) 0.070(7) 0.020(5) -0.004(5) -0.016(5)
C33 0.047(5) 0.018(4) 0.044(5) 0.000(4) 0.006(4) -0.002(4)
C34 0.050(6) 0.030(5) 0.052(6) -0.007(4) 0.017(5) -0.004(4)
C35 0.056(6) 0.040(6) 0.040(5) -0.013(4) -0.005(5) 0.011(5)
C36 0.049(6) 0.038(5) 0.031(4) -0.001(4) -0.001(4) 0.008(4)
C37 0.030(4) 0.035(5) 0.036(5) -0.001(4) 0.011(4) -0.001(4)
C38 0.031(4) 0.030(4) 0.023(4) -0.007(3) 0.008(3) 0.003(3)
C39 0.041(5) 0.027(4) 0.020(4) 0.006(3) 0.006(3) 0.008(4)
C40 0.031(5) 0.032(5) 0.032(4) -0.003(4) 0.008(4) 0.005(4)
C41 0.038(5) 0.025(4) 0.038(5) 0.000(4) 0.017(4) 0.001(4)
C42 0.028(4) 0.026(4) 0.034(4) -0.006(3) 0.010(3) 0.002(3)
C43 0.029(4) 0.026(4) 0.038(5) 0.000(3) 0.014(4) 0.000(3)
C44 0.033(5) 0.038(5) 0.036(5) 0.003(4) 0.017(4) 0.002(4)
C45 0.045(5) 0.039(5) 0.030(4) 0.002(4) 0.013(4) 0.006(4)
C46 0.038(5) 0.042(5) 0.033(4) -0.002(4) 0.008(4) 0.002(4)
C47 0.041(5) 0.027(4) 0.044(5) -0.005(4) 0.021(4) -0.003(4)
C48 0.033(5) 0.029(4) 0.039(5) -0.002(4) 0.016(4) -0.001(4)
C49 0.038(5) 0.030(5) 0.040(5) 0.000(4) 0.007(4) -0.006(4)
C50 0.052(6) 0.030(5) 0.038(5) 0.005(4) 0.012(4) 0.003(4)
C51 0.034(5) 0.038(5) 0.033(5) 0.008(4) 0.009(4) -0.002(4)
C52 0.047(6) 0.037(5) 0.052(6) 0.003(4) 0.017(5) -0.009(4)
C53 0.042(5) 0.040(5) 0.036(5) 0.008(4) 0.011(4) 0.004(4)
C54 0.047(6) 0.038(6) 0.054(6) 0.012(5) 0.003(5) -0.010(5)
C55 0.061(7) 0.035(5) 0.040(5) 0.010(4) 0.010(5) -0.003(5)
C56 0.049(7) 0.082(9) 0.056(7) 0.023(6) 0.014(5) 0.009(6)
C57 0.043(7) 0.108(12) 0.064(8) 0.013(8) 0.009(6) -0.010(7)
C58 0.080(10) 0.094(12) 0.054(7) 0.022(8) -0.007(7) -0.049(9)
C59 0.070(8) 0.054(7) 0.034(5) 0.004(5) -0.001(5) -0.034(6)
C60 0.058(7) 0.049(6) 0.048(6) 0.021(5) 0.003(5) -0.012(5)
C61 0.091(11) 0.090(11) 0.068(9) 0.018(8) 0.030(8) 0.017(9)
C62 0.149(18) 0.068(10) 0.063(9) 0.026(8) 0.029(11) -0.001(10)
C63 0.148(19) 0.113(15) 0.062(9) -0.015(9) 0.029(11) -0.035(13)
C64 0.100(11) 0.114(12) 0.054(8) -0.007(8) 0.028(8) -0.043(10)
N1 0.025(3) 0.025(4) 0.034(4) -0.002(3) 0.007(3) 0.005(3)
N2 0.033(4) 0.025(3) 0.024(3) 0.000(3) 0.011(3) 0.000(3)
N3 0.031(4) 0.032(4) 0.024(3) 0.000(3) 0.011(3) 0.003(3)
N4 0.043(5) 0.038(4) 0.051(5) 0.020(4) 0.010(4) -0.002(4)
N5 0.048(6) 0.091(8) 0.061(6) 0.000(6) -0.004(5) 0.005(6)
N6 0.044(5) 0.043(5) 0.073(6) 0.007(5) 0.013(5) -0.009(4)
N7 0.035(4) 0.029(4) 0.038(4) 0.000(3) 0.015(3) 0.003(3)
N8 0.030(4) 0.031(4) 0.034(4) 0.001(3) 0.013(3) 0.008(3)
N9 0.030(4) 0.029(4) 0.029(3) 0.007(3) 0.012(3) 0.007(3)
N10 0.051(5) 0.038(5) 0.048(5) 0.011(4) 0.010(4) -0.005(4)
N11 0.076(8) 0.066(7) 0.067(7) 0.013(5) 0.025(6) 0.018(6)
N12 0.056(6) 0.048(5) 0.051(5) 0.012(4) 0.011(4) 0.004(4)
O1 0.098(7) 0.070(6) 0.081(6) -0.012(5) 0.058(5) -0.033(5)
O2 0.057(5) 0.079(6) 0.058(5) -0.027(4) 0.012(4) 0.005(4)
O3 0.047(4) 0.047(4) 0.092(6) -0.002(4) 0.004(4) 0.008(4)
O4 0.039(4) 0.069(5) 0.044(4) -0.004(4) 0.004(3) -0.008(4)
O5 0.053(5) 0.097(6) 0.106(7) -0.022(6) 0.023(5) 0.002(4)
O6 0.053(5) 0.097(6) 0.106(7) -0.022(6) 0.023(5) 0.002(4)
O7 0.053(5) 0.097(6) 0.106(7) -0.022(6) 0.023(5) 0.002(4)
O5A 0.053(5) 0.097(6) 0.106(7) -0.022(6) 0.023(5) 0.002(4)
O6A 0.053(5) 0.097(6) 0.106(7) -0.022(6) 0.023(5) 0.002(4)
O7A 0.053(5) 0.097(6) 0.106(7) -0.022(6) 0.023(5) 0.002(4)
O8 0.076(6) 0.055(5) 0.106(7) -0.020(5) 0.027(5) -0.020(5)
Cl1 0.0436(13) 0.0546(15) 0.0465(13) -0.0099(11) 0.0187(11) -0.0122(12)
Cl2 0.0401(15) 0.082(2) 0.090(2) -0.0269(18) 0.0215(15) -0.0023(14)
Fe1 0.0314(6) 0.0225(5) 0.0312(6) 0.0028(5) 0.0124(5) 0.0027(5)
Cl3 0.118(3) 0.0653(18) 0.0523(17) 0.0153(14) 0.0288(18) 0.0292(19)
O9 0.118(3) 0.0653(18) 0.0523(17) 0.0153(14) 0.0288(18) 0.0292(19)
O10 0.118(3) 0.0653(18) 0.0523(17) 0.0153(14) 0.0288(18) 0.0292(19)
O11 0.118(3) 0.0653(18) 0.0523(17) 0.0153(14) 0.0288(18) 0.0292(19)
O12 0.118(3) 0.0653(18) 0.0523(17) 0.0153(14) 0.0288(18) 0.0292(19)
P1 0.118(3) 0.0653(18) 0.0523(17) 0.0153(14) 0.0288(18) 0.0292(19)
F2 0.118(3) 0.0653(18) 0.0523(17) 0.0153(14) 0.0288(18) 0.0292(19)
F3 0.118(3) 0.0653(18) 0.0523(17) 0.0153(14) 0.0288(18) 0.0292(19)
F4 0.118(3) 0.0653(18) 0.0523(17) 0.0153(14) 0.0288(18) 0.0292(19)
F1 0.118(3) 0.0653(18) 0.0523(17) 0.0153(14) 0.0288(18) 0.0292(19)
F5 0.118(3) 0.0653(18) 0.0523(17) 0.0153(14) 0.0288(18) 0.0292(19)
F6 0.118(3) 0.0653(18) 0.0523(17) 0.0153(14) 0.0288(18) 0.0292(19)

loop_
_atom_type_symbol
_atom_type_description
_atom_type_scat_dispersion_real
_atom_type_scat_dispersion_imag
_atom_type_scat_source
C C 0.0033 0.0016 'International Tables Vol C Tables 4.2.6.8 and 6.1.1.4'
H H 0.0000 0.0000 'International Tables Vol C Tables 4.2.6.8 and 6.1.1.4'
N N 0.0061 0.0033 'International Tables Vol C Tables 4.2.6.8 and 6.1.1.4'
O O 0.0106 0.0060 'International Tables Vol C Tables 4.2.6.8 and 6.1.1.4'
Cl Cl 0.1484 0.1585 'International Tables Vol C Tables 4.2.6.8 and 6.1.1.4'
Fe Fe 0.3463 0.8444 'International Tables Vol C Tables 4.2.6.8 and 6.1.1.4'
P P 0.1023 0.0942 'International Tables Vol C Tables 4.2.6.8 and 6.1.1.4'
F F 0.0171 0.0103 'International Tables Vol C Tables 4.2.6.8 and 6.1.1.4'

loop_
_geom_angle_atom_site_label_1
_geom_angle_atom_site_label_2
_geom_angle_atom_site_label_3
_geom_angle
N1 C1 C2 123.3(9)
N1 C1 H1 118.3
C2 C1 H1 118.3
C3 C2 C1 118.1(9)
C3 C2 H2 120.9
C1 C2 H2 120.9
C4 C3 C2 120.0(9)
C4 C3 H3 120.0
C2 C3 H3 120.0
C5 C4 C3 118.8(9)
C5 C4 H4 120.6
C3 C4 H4 120.6
C4 C5 N1 122.9(8)
C4 C5 C6 124.1(8)
N1 C5 C6 113.0(7)
C7 C6 N2 120.3(7)
C7 C6 C5 128.5(8)
N2 C6 C5 111.2(7)
C6 C7 C8 120.8(8)
C6 C7 H7 119.6
C8 C7 H7 119.6
C7 C8 C9 117.7(8)
C7 C8 C16 120.6(7)
C9 C8 C16 121.7(8)
C10 C9 C8 119.2(7)
C10 C9 H9 120.4
C8 C9 H9 120.4
N2 C10 C9 121.1(7)
N2 C10 C11 111.3(7)
C9 C10 C11 127.6(7)
N3 C11 C12 120.9(8)
N3 C11 C10 114.2(7)
C12 C11 C10 124.8(8)
C13 C12 C11 119.1(9)
C13 C12 H12 120.4
C11 C12 H12 120.4
C12 C13 C14 120.4(9)
C12 C13 H13 119.8
C14 C13 H13 119.8
C15 C14 C13 117.6(9)
C15 C14 H14 121.2
C13 C14 H14 121.2
N3 C15 C14 122.9(8)
N3 C15 H15 118.6
C14 C15 H15 118.6
C21 C16 C17 117.9(8)
C21 C16 C8 120.7(8)
C17 C16 C8 121.4(8)
C18 C17 C16 120.6(8)
C18 C17 H17 119.7
C16 C17 H17 119.7
C17 C18 C19 120.6(9)
C17 C18 H18 119.7
C19 C18 H18 119.7
C20 C19 C18 118.0(8)
C20 C19 C22 117.9(9)
C18 C19 C22 124.1(9)
C19 C20 C21 122.8(9)
C19 C20 H20 118.6
C21 C20 H20 118.6
C16 C21 C20 120.1(9)
C16 C21 H21 120.0
C20 C21 H21 120.0
N4 C22 C19 114.3(9)
N4 C22 H22A 108.7
C19 C22 H22A 108.7
N4 C22 H22B 108.7
C19 C22 H22B 108.7
H22A C22 H22B 107.6
N5 C23 C27 118.7(11)
N5 C23 N4 119.0(11)
C27 C23 N4 122.4(12)
N5 C24 C25 117.1(18)
N5 C24 H24 121.5
C25 C24 H24 121.5
C24 C25 C26 121.5(16)
C24 C25 H25 119.2
C26 C25 H25 119.2
C27 C26 C25 118.7(16)
C27 C26 H26 120.7
C25 C26 H26 120.7
C23 C27 C26 118.8(15)
C23 C27 H27 120.6
C26 C27 H27 120.6
N6 C28 C32 123.5(11)
N6 C28 N4 116.6(8)
C32 C28 N4 119.9(10)
N6 C29 C30 123.0(12)
N6 C29 H29 118.5
C30 C29 H29 118.5
C31 C30 C29 117.2(13)
C31 C30 H30 121.4
C29 C30 H30 121.4
C30 C31 C32 121.1(11)
C30 C31 H31 119.5
C32 C31 H31 119.5
C28 C32 C31 117.1(11)
C28 C32 H32 121.4
C31 C32 H32 121.4
N7 C33 C34 123.1(9)
N7 C33 H33 118.4
C34 C33 H33 118.4
C35 C34 C33 117.9(9)
C35 C34 H34 121.0
C33 C34 H34 121.0
C36 C35 C34 120.3(9)
C36 C35 H35 119.8
C34 C35 H35 119.8
C35 C36 C37 119.8(9)
C35 C36 H36 120.1
C37 C36 H36 120.1
N7 C37 C36 120.1(8)
N7 C37 C38 114.4(7)
C36 C37 C38 125.6(8)
N8 C38 C39 120.6(8)
N8 C38 C37 111.3(7)
C39 C38 C37 128.0(7)
C40 C39 C38 120.4(7)
C40 C39 H39 119.8
C38 C39 H39 119.8
C39 C40 C41 117.5(8)
C39 C40 C48 122.5(8)
C41 C40 C48 119.9(8)
C42 C41 C40 119.7(8)
C42 C41 H41 120.1
C40 C41 H41 120.1
N8 C42 C41 120.8(8)
N8 C42 C43 111.2(7)
C41 C42 C43 128.0(8)
N9 C43 C47 122.5(8)
N9 C43 C42 114.0(7)
C47 C43 C42 123.5(8)
N9 C44 C45 122.7(8)
N9 C44 H44 118.6
C45 C44 H44 118.6
C44 C45 C46 119.6(8)
C44 C45 H45 120.2
C46 C45 H45 120.2
C47 C46 C45 118.5(9)
C47 C46 H46 120.7
C45 C46 H46 120.7
C46 C47 C43 118.6(8)
C46 C47 H47 120.7
C43 C47 H47 120.7
C49 C48 C53 116.5(8)
C49 C48 C40 121.2(8)
C53 C48 C40 122.2(8)
C50 C49 C48 122.4(9)
C50 C49 H49 118.8
C48 C49 H49 118.8
C49 C50 C51 118.8(9)
C49 C50 H50 120.6
C51 C50 H50 120.6
C52 C51 C50 120.6(8)
C52 C51 C54 121.1(8)
C50 C51 C54 118.0(8)
C51 C52 C53 120.4(9)
C51 C52 H52 119.8
C53 C52 H52 119.8
C52 C53 C48 121.3(9)
C52 C53 H53 119.4
C48 C53 H53 119.4
N10 C54 C51 114.5(8)
N10 C54 H54A 108.6
C51 C54 H54A 108.6
N10 C54 H54B 108.6
C51 C54 H54B 108.6
H54A C54 H54B 107.6
N12 C55 C59 123.8(12)
N12 C55 N10 116.8(9)
C59 C55 N10 119.2(11)
N12 C56 C57 122.9(14)
N12 C56 H56 118.6
C57 C56 H56 118.6
C58 C57 C56 118.0(13)
C58 C57 H57 121.0
C56 C57 H57 121.0
C57 C58 C59 121.5(12)
C57 C58 H58 119.2
C59 C58 H58 119.2
C55 C59 C58 116.3(13)
C55 C59 H59 121.9
C58 C59 H59 121.9
N11 C60 C64 122.5(13)
N11 C60 N10 115.6(10)
C64 C60 N10 121.9(12)
C62 C61 N11 127.2(17)
C62 C61 H61 116.4
N11 C61 H61 116.4
C61 C62 C63 118.4(18)
C61 C62 H62 120.8
C63 C62 H62 120.8
C62 C63 C64 117.4(17)
C62 C63 H63 121.3
C64 C63 H63 121.3
C60 C64 C63 118.4(17)
C60 C64 H64 120.8
C63 C64 H64 120.8
C1 N1 C5 116.8(7)
C1 N1 Fe1 128.0(6)
C5 N1 Fe1 115.2(5)
C10 N2 C6 121.0(7)
C10 N2 Fe1 119.7(5)
C6 N2 Fe1 119.4(5)
C15 N3 C11 119.1(7)
C15 N3 Fe1 127.0(6)
C11 N3 Fe1 113.9(5)
C23 N4 C28 124.8(9)
C23 N4 C22 119.3(10)
C28 N4 C22 115.8(8)
C23 N5 C24 125.1(14)
C23 N5 H5 117.4
C24 N5 H5 117.4
C29 N6 C28 118.1(10)
C33 N7 C37 118.7(8)
C33 N7 Fe1 127.6(6)
C37 N7 Fe1 113.7(6)
C42 N8 C38 120.9(7)
C42 N8 Fe1 119.6(6)
C38 N8 Fe1 119.4(6)
C44 N9 C43 118.0(8)
C44 N9 Fe1 127.9(6)
C43 N9 Fe1 114.1(5)
C55 N10 C60 125.4(9)
C55 N10 C54 117.4(9)
C60 N10 C54 115.7(9)
C61 N11 C60 116.0(13)
C55 N12 C56 117.4(11)
O1 Cl1 O3 107.4(6)
O1 Cl1 O2 109.6(5)
O3 Cl1 O2 111.0(5)
O1 Cl1 O4 110.1(5)
O3 Cl1 O4 108.3(5)
O2 Cl1 O4 110.4(5)
O6 Cl2 O8 116.0(8)
O8 Cl2 O6A 107.6(11)
O6 Cl2 O5 107.0(10)
O8 Cl2 O5 110.5(9)
O8 Cl2 O5A 104.4(12)
O6A Cl2 O5A 103.1(16)
O6 Cl2 O7 108.7(11)
O8 Cl2 O7 104.1(8)
O5 Cl2 O7 110.4(10)
O8 Cl2 O7A 144.3(13)
O6A Cl2 O7A 102.3(16)
O5A Cl2 O7A 86.9(15)
N8 Fe1 N2 179.5(4)
N8 Fe1 N7 81.2(3)
N2 Fe1 N7 99.3(3)
N8 Fe1 N1 98.7(3)
N2 Fe1 N1 81.3(3)
N7 Fe1 N1 90.7(3)
N8 Fe1 N9 81.0(3)
N2 Fe1 N9 98.5(3)
N7 Fe1 N9 162.1(3)
N1 Fe1 N9 90.8(3)
N8 Fe1 N3 99.2(3)
N2 Fe1 N3 80.8(3)
N7 Fe1 N3 92.2(3)
N1 Fe1 N3 162.1(3)
N9 Fe1 N3 91.9(3)
O11 Cl3 O10 115.2(8)
O11 Cl3 O9 111.4(8)
O10 Cl3 O9 110.6(8)
O11 Cl3 O12 106.1(8)
O10 Cl3 O12 107.1(8)
O9 Cl3 O12 105.9(8)
F2 P1 F3 77.0(12)
F2 P1 F6 122.8(14)
F3 P1 F6 160.1(15)
F2 P1 F5 93.5(12)
F3 P1 F5 95.0(12)
F6 P1 F5 86.5(11)
F2 P1 F4 104.2(13)
F3 P1 F4 78.0(11)
F6 P1 F4 93.5(11)
F5 P1 F4 158.8(15)
F2 P1 F1 150.1(14)
F3 P1 F1 75.4(11)
F6 P1 F1 85.5(11)
F5 P1 F1 77.7(11)
F4 P1 F1 81.1(10)
C1M O1M H1M 110.5
O1M C1M H1M1 109.8
O1M C1M H1M2 108.4
H1M1 C1M H1M2 109.5
O1M C1M H1M3 110.2
H1M1 C1M H1M3 109.5
H1M2 C1M H1M3 109.5
O2M C2M H2M1 109.5
O2M C2M H2M2 109.5
H2M1 C2M H2M2 109.5
O2M C2M H2M3 109.5
H2M1 C2M H2M3 109.5
H2M2 C2M H2M3 109.5
C2M O2M H2M 109.5
C3M O3M H3M 109.7
O3M C3M H3M1 108.9
O3M C3M H3M2 109.9
H3M1 C3M H3M2 109.5
O3M C3M H3M3 109.7
H3M1 C3M H3M3 109.5
H3M2 C3M H3M3 109.5

loop_
_geom_bond_atom_site_label_1
_geom_bond_atom_site_label_2
_geom_bond_distance
C1 N1 1.330(10)
C1 C2 1.384(13)
C1 H1 0.9500
C2 C3 1.373(15)
C2 H2 0.9500
C3 C4 1.365(14)
C3 H3 0.9500
C4 C5 1.363(12)
C4 H4 0.9500
C5 N1 1.367(11)
C5 C6 1.476(12)
C6 C7 1.368(12)
C6 N2 1.370(10)
C7 C8 1.409(12)
C7 H7 0.9500
C8 C9 1.413(12)
C8 C16 1.483(12)
C9 C10 1.400(11)
C9 H9 0.9500
C10 N2 1.339(10)
C10 C11 1.459(11)
C11 N3 1.347(11)
C11 C12 1.396(12)
C12 C13 1.368(13)
C12 H12 0.9500
C13 C14 1.387(15)
C13 H13 0.9500
C14 C15 1.380(12)
C14 H14 0.9500
C15 N3 1.345(11)
C15 H15 0.9500
C16 C21 1.373(13)
C16 C17 1.406(12)
C17 C18 1.387(12)
C17 H17 0.9500
C18 C19 1.390(13)
C18 H18 0.9500
C19 C20 1.347(14)
C19 C22 1.511(13)
C20 C21 1.393(13)
C20 H20 0.9500
C21 H21 0.9500
C22 N4 1.464(13)
C22 H22A 0.9900
C22 H22B 0.9900
C23 N5 1.336(16)
C23 C27 1.373(17)
C23 N4 1.377(13)
C24 N5 1.340(16)
C24 C25 1.34(3)
C24 H24 0.9500
C25 C26 1.40(3)
C25 H25 0.9500
C26 C27 1.39(2)
C26 H26 0.9500
C27 H27 0.9500
C28 N6 1.345(14)
C28 C32 1.375(14)
C28 N4 1.438(14)
C29 N6 1.334(16)
C29 C30 1.415(19)
C29 H29 0.9500
C30 C31 1.357(19)
C30 H30 0.9500
C31 C32 1.413(18)
C31 H31 0.9500
C32 H32 0.9500
C33 N7 1.331(11)
C33 C34 1.398(14)
C33 H33 0.9500
C34 C35 1.368(15)
C34 H34 0.9500
C35 C36 1.364(14)
C35 H35 0.9500
C36 C37 1.403(12)
C36 H36 0.9500
C37 N7 1.371(11)
C37 C38 1.442(12)
C38 N8 1.359(11)
C38 C39 1.386(11)
C39 C40 1.383(12)
C39 H39 0.9500
C40 C41 1.436(13)
C40 C48 1.463(12)
C41 C42 1.376(12)
C41 H41 0.9500
C42 N8 1.345(11)
C42 C43 1.466(12)
C43 N9 1.350(11)
C43 C47 1.415(12)
C44 N9 1.335(11)
C44 C45 1.379(13)
C44 H44 0.9500
C45 C46 1.402(14)
C45 H45 0.9500
C46 C47 1.368(13)
C46 H46 0.9500
C47 H47 0.9500
C48 C49 1.401(13)
C48 C53 1.411(13)
C49 C50 1.378(12)
C49 H49 0.9500
C50 C51 1.394(13)
C50 H50 0.9500
C51 C52 1.363(14)
C51 C54 1.539(13)
C52 C53 1.379(13)
C52 H52 0.9500
C53 H53 0.9500
C54 N10 1.445(13)
C54 H54A 0.9900
C54 H54B 0.9900
C55 N12 1.344(14)
C55 C59 1.383(15)
C55 N10 1.409(14)
C56 N12 1.352(15)
C56 C57 1.37(2)
C56 H56 0.9500
C57 C58 1.37(2)
C57 H57 0.9500
C58 C59 1.39(2)
C58 H58 0.9500
C59 H59 0.9500
C60 N11 1.359(16)
C60 C64 1.389(17)
C60 N10 1.420(16)
C61 C62 1.32(2)
C61 N11 1.344(18)
C61 H61 0.9500
C62 C63 1.40(3)
C62 H62 0.9500
C63 C64 1.44(2)
C63 H63 0.9500
C64 H64 0.9500
N1 Fe1 1.970(7)
N2 Fe1 1.874(7)
N3 Fe1 1.980(7)
N5 H5 0.8800
N7 Fe1 1.970(7)
N8 Fe1 1.872(7)
N9 Fe1 1.978(7)
O1 Cl1 1.426(8)
O2 Cl1 1.435(8)
O3 Cl1 1.431(8)
O4 Cl1 1.436(7)
O5 Cl2 1.460(19)
O6 Cl2 1.411(18)
O7 Cl2 1.51(2)
O5A Cl2 1.48(3)
O6A Cl2 1.45(3)
O7A Cl2 1.51(2)
O8 Cl2 1.427(9)
Cl3 O11 1.396(13)
Cl3 O10 1.397(13)
Cl3 O9 1.416(13)
Cl3 O12 1.457(13)
P1 F2 1.52(2)
P1 F3 1.54(2)
P1 F6 1.57(2)
P1 F5 1.58(2)
P1 F4 1.61(2)
P1 F1 1.82(2)
O1M C1M 1.48(4)
O1M H1M 0.8400
C1M H1M1 0.9800
C1M H1M2 0.9800
C1M H1M3 0.9800
C2M O2M 1.410(13)
C2M H2M1 0.9800
C2M H2M2 0.9800
C2M H2M3 0.9800
O2M H2M 0.8400
O3M C3M 1.38(3)
O3M H3M 0.8400
C3M H3M1 0.9800
C3M H3M2 0.9800
C3M H3M3 0.9800

loop_
_geom_hbond_atom_site_label_D
_geom_hbond_atom_site_label_H
_geom_hbond_atom_site_label_A
_geom_hbond_distance_DH
_geom_hbond_distance_HA
_geom_hbond_distance_DA
_geom_hbond_angle_DHA
N5 H5 N6 0.88 1.85 2.567(14) 137.0

loop_
_geom_torsion_atom_site_label_1
_geom_torsion_atom_site_label_2
_geom_torsion_atom_site_label_3
_geom_torsion_atom_site_label_4
_geom_torsion
N1 C1 C2 C3 -2.1(15)
C1 C2 C3 C4 1.0(16)
C2 C3 C4 C5 -0.2(16)
C3 C4 C5 N1 0.4(14)
C3 C4 C5 C6 -177.9(9)
C4 C5 C6 C7 -1.3(15)
N1 C5 C6 C7 -179.6(8)
C4 C5 C6 N2 178.4(8)
N1 C5 C6 N2 0.0(10)
N2 C6 C7 C8 -1.6(12)
C5 C6 C7 C8 178.0(8)
C6 C7 C8 C9 0.4(12)
C6 C7 C8 C16 -179.8(8)
C7 C8 C9 C10 1.3(12)
C16 C8 C9 C10 -178.5(8)
C8 C9 C10 N2 -1.9(12)
C8 C9 C10 C11 178.2(8)
N2 C10 C11 N3 1.5(10)
C9 C10 C11 N3 -178.5(8)
N2 C10 C11 C12 -178.5(8)
C9 C10 C11 C12 1.4(14)
N3 C11 C12 C13 2.0(14)
C10 C11 C12 C13 -178.0(9)
C11 C12 C13 C14 0.4(16)
C12 C13 C14 C15 -1.8(17)
C13 C14 C15 N3 1.1(15)
C7 C8 C16 C21 24.8(12)
C9 C8 C16 C21 -155.5(8)
C7 C8 C16 C17 -156.2(8)
C9 C8 C16 C17 23.6(12)
C21 C16 C17 C18 2.8(12)
C8 C16 C17 C18 -176.3(8)
C16 C17 C18 C19 -1.9(14)
C17 C18 C19 C20 0.2(15)
C17 C18 C19 C22 178.9(9)
C18 C19 C20 C21 0.5(15)
C22 C19 C20 C21 -178.3(9)
C17 C16 C21 C20 -2.0(12)
C8 C16 C21 C20 177.1(8)
C19 C20 C21 C16 0.4(14)
C20 C19 C22 N4 165.4(9)
C18 C19 C22 N4 -13.3(15)
N5 C24 C25 C26 -1(3)
C24 C25 C26 C27 0(3)
N5 C23 C27 C26 2.4(17)
N4 C23 C27 C26 -178.2(11)
C25 C26 C27 C23 0(2)
N6 C29 C30 C31 1.2(19)
C29 C30 C31 C32 0.4(18)
N6 C28 C32 C31 -1.1(15)
N4 C28 C32 C31 -179.6(9)
C30 C31 C32 C28 -0.5(17)
N7 C33 C34 C35 -0.2(15)
C33 C34 C35 C36 -0.6(16)
C34 C35 C36 C37 1.4(16)
C35 C36 C37 N7 -1.6(14)
C35 C36 C37 C38 179.6(9)
N7 C37 C38 N8 0.1(10)
C36 C37 C38 N8 179.0(8)
N7 C37 C38 C39 177.9(8)
C36 C37 C38 C39 -3.2(14)
N8 C38 C39 C40 -2.1(12)
C37 C38 C39 C40 -179.7(8)
C38 C39 C40 C41 1.9(12)
C38 C39 C40 C48 178.8(8)
C39 C40 C41 C42 -1.5(12)
C48 C40 C41 C42 -178.5(8)
C40 C41 C42 N8 1.2(12)
C40 C41 C42 C43 -177.3(8)
N8 C42 C43 N9 -0.8(10)
C41 C42 C43 N9 177.9(8)
N8 C42 C43 C47 -179.9(8)
C41 C42 C43 C47 -1.3(14)
N9 C44 C45 C46 -0.1(13)
C44 C45 C46 C47 -0.8(13)
C45 C46 C47 C43 1.9(13)
N9 C43 C47 C46 -2.5(13)
C42 C43 C47 C46 176.6(8)
C39 C40 C48 C49 24.1(13)
C41 C40 C48 C49 -159.0(8)
C39 C40 C48 C53 -153.8(9)
C41 C40 C48 C53 23.1(13)
C53 C48 C49 C50 1.0(13)
C40 C48 C49 C50 -177.0(9)
C48 C49 C50 C51 -2.0(14)
C49 C50 C51 C52 1.7(14)
C49 C50 C51 C54 175.9(9)
C50 C51 C52 C53 -0.5(15)
C54 C51 C52 C53 -174.5(10)
C51 C52 C53 C48 -0.5(15)
C49 C48 C53 C52 0.2(14)
C40 C48 C53 C52 178.2(9)
C52 C51 C54 N10 -21.9(15)
C50 C51 C54 N10 164.0(9)
N12 C56 C57 C58 -2.5(19)
C56 C57 C58 C59 0.3(19)
N12 C55 C59 C58 -1.3(16)
N10 C55 C59 C58 -177.7(9)
C57 C58 C59 C55 1.4(17)
N11 C61 C62 C63 3(2)
C61 C62 C63 C64 -3(2)
N11 C60 C64 C63 3(2)
N10 C60 C64 C63 -176.1(13)
C62 C63 C64 C60 0(2)
C2 C1 N1 C5 2.2(13)
C2 C1 N1 Fe1 -179.6(7)
C4 C5 N1 C1 -1.3(12)
C6 C5 N1 C1 177.1(7)
C4 C5 N1 Fe1 -179.8(7)
C6 C5 N1 Fe1 -1.3(9)
C9 C10 N2 C6 0.7(12)
C11 C10 N2 C6 -179.3(7)
C9 C10 N2 Fe1 -179.4(6)
C11 C10 N2 Fe1 0.5(9)
C7 C6 N2 C10 1.1(12)
C5 C6 N2 C10 -178.6(7)
C7 C6 N2 Fe1 -178.8(6)
C5 C6 N2 Fe1 1.5(9)
C14 C15 N3 C11 1.2(13)
C14 C15 N3 Fe1 -178.8(7)
C12 C11 N3 C15 -2.7(12)
C10 C11 N3 C15 177.2(7)
C12 C11 N3 Fe1 177.3(7)
C10 C11 N3 Fe1 -2.8(9)
N5 C23 N4 C28 -13.6(14)
C27 C23 N4 C28 167.1(9)
N5 C23 N4 C22 170.0(10)
C27 C23 N4 C22 -9.3(14)
N6 C28 N4 C23 22.2(13)
C32 C28 N4 C23 -159.1(9)
N6 C28 N4 C22 -161.3(8)
C32 C28 N4 C22 17.4(12)
C19 C22 N4 C23 89.6(11)
C19 C22 N4 C28 -87.1(11)
C27 C23 N5 C24 -4(2)
N4 C23 N5 C24 176.3(13)
C25 C24 N5 C23 4(2)
C30 C29 N6 C28 -2.6(17)
C32 C28 N6 C29 2.6(15)
N4 C28 N6 C29 -178.8(9)
C34 C33 N7 C37 0.0(14)
C34 C33 N7 Fe1 178.1(7)
C36 C37 N7 C33 0.9(12)
C38 C37 N7 C33 179.8(8)
C36 C37 N7 Fe1 -177.5(7)
C38 C37 N7 Fe1 1.4(9)
C41 C42 N8 C38 -1.3(12)
C43 C42 N8 C38 177.5(7)
C41 C42 N8 Fe1 -179.8(6)
C43 C42 N8 Fe1 -1.1(9)
C39 C38 N8 C42 1.7(12)
C37 C38 N8 C42 179.7(7)
C39 C38 N8 Fe1 -179.7(6)
C37 C38 N8 Fe1 -1.7(9)
C45 C44 N9 C43 -0.4(12)
C45 C44 N9 Fe1 -179.9(6)
C47 C43 N9 C44 1.7(12)
C42 C43 N9 C44 -177.5(7)
C47 C43 N9 Fe1 -178.7(7)
C42 C43 N9 Fe1 2.2(9)
N12 C55 N10 C60 142.4(10)
C59 C55 N10 C60 -40.9(14)
N12 C55 N10 C54 -22.8(12)
C59 C55 N10 C54 153.8(9)
N11 C60 N10 C55 170.4(9)
C64 C60 N10 C55 -10.1(17)
N11 C60 N10 C54 -24.1(13)
C64 C60 N10 C54 155.3(11)
C51 C54 N10 C55 98.6(11)
C51 C54 N10 C60 -68.1(12)
C62 C61 N11 C60 0(2)
C64 C60 N11 C61 -3.2(18)
N10 C60 N11 C61 176.2(11)
C59 C55 N12 C56 -0.7(15)
N10 C55 N12 C56 175.8(9)
C57 C56 N12 C55 2.7(17)
C42 N8 Fe1 N7 -179.4(7)
C38 N8 Fe1 N7 2.0(6)
C42 N8 Fe1 N1 91.2(6)
C38 N8 Fe1 N1 -87.3(6)
C42 N8 Fe1 N9 1.8(6)
C38 N8 Fe1 N9 -176.8(6)
C42 N8 Fe1 N3 -88.7(6)
C38 N8 Fe1 N3 92.8(6)
C10 N2 Fe1 N7 89.1(6)
C6 N2 Fe1 N7 -91.0(6)
C10 N2 Fe1 N1 178.3(7)
C6 N2 Fe1 N1 -1.8(6)
C10 N2 Fe1 N9 -92.1(6)
C6 N2 Fe1 N9 87.8(6)
C10 N2 Fe1 N3 -1.6(6)
C6 N2 Fe1 N3 178.3(6)
